data_7053939
loop_
_publ_author_name
'Saraswatula, Viswanadha G.'
'Saha, Binoy K.'

_publ_section_title
;
 The effect of temperature on interhalogen interactions in a series of
 isostructural organic systems
;
_journal_issue 3
_journal_name_full 'New Journal of Chemistry'
_journal_page_first 897
_journal_paper_doi 10.1039/c3nj01395b
_journal_volume 38
_journal_year 2014
_chemical_formula_moiety 'C33 H33 Br3 O3, C4 H8 O2'
_chemical_formula_sum 'C37 H41 Br3 O5'
_chemical_formula_weight 805.43
_chemical_name_common 'Br-ea, 154 K'
_chemical_name_systematic
;
2,4,6-triethyl-1,3,5-tris(4-bromophenoxy)methylbenzene, ethyl acetate 
;
_space_group_crystal_system triclinic
_space_group_IT_number 2
_space_group_name_Hall '-P 1'
_space_group_name_H-M_alt 'P -1'
_symmetry_space_group_name_Hall '-P 1'
_symmetry_space_group_name_H-M 'P -1'
_atom_sites_solution_hydrogens geom
_atom_sites_solution_primary direct
_atom_sites_solution_secondary difmap
_audit_creation_date 2013-12-23
_audit_creation_method
;
Olex2 1.2
(compiled 2013.11.15 svn.r2834 for OlexSys, GUI svn.r4720)
;
_cell_angle_alpha 111.677(6)
_cell_angle_beta 92.868(5)
_cell_angle_gamma 90.530(4)
_cell_formula_units_Z 2
_cell_length_a 9.6832(5)
_cell_length_b 13.3456(7)
_cell_length_c 14.8992(9)
_cell_measurement_reflns_used 4919
_cell_measurement_temperature 154(2)
_cell_measurement_theta_max 29.1134
_cell_measurement_theta_min 3.7194
_cell_volume 1786.19(19)
_computing_cell_refinement
;
CrysAlisPro, Agilent Technologies,
Version 1.171.36.21 (release 14-08-2012 CrysAlis171 .NET)
(compiled Sep 14 2012,17:21:16)
;
_computing_data_collection
;
CrysAlisPro, Agilent Technologies,
Version 1.171.36.21 (release 14-08-2012 CrysAlis171 .NET)
(compiled Sep 14 2012,17:21:16)
;
_computing_data_reduction
;
CrysAlisPro, Agilent Technologies,
Version 1.171.36.21 (release 14-08-2012 CrysAlis171 .NET)
(compiled Sep 14 2012,17:21:16)
;
_computing_molecular_graphics 'Olex2 (Dolomanov et al., 2009)'
_computing_publication_material 'Olex2 (Dolomanov et al., 2009)'
_computing_structure_refinement 'ShelXL (Sheldrick, 2008)'
_computing_structure_solution 'ShelXS (Sheldrick, 2008)'
_diffrn_ambient_temperature 154(2)
_diffrn_detector_area_resol_mean 15.9821
_diffrn_measured_fraction_theta_full 0.993
_diffrn_measured_fraction_theta_max 0.868
_diffrn_measurement_device_type 'Xcalibur, Eos'
_diffrn_measurement_method '\w scans'
_diffrn_orient_matrix_UB_11 0.0462306000
_diffrn_orient_matrix_UB_12 0.0453565000
_diffrn_orient_matrix_UB_13 0.0193816000
_diffrn_orient_matrix_UB_21 0.0095891000
_diffrn_orient_matrix_UB_22 -0.0102013000
_diffrn_orient_matrix_UB_23 0.0433306000
_diffrn_orient_matrix_UB_31 0.0561670000
_diffrn_orient_matrix_UB_32 -0.0333573000
_diffrn_orient_matrix_UB_33 -0.0194939000
_diffrn_radiation_monochromator graphite
_diffrn_radiation_type MoK\a
_diffrn_radiation_wavelength 0.71073
_diffrn_reflns_av_R_equivalents 0.0412
_diffrn_reflns_av_unetI/netI 0.0593
_diffrn_reflns_limit_h_max 11
_diffrn_reflns_limit_h_min -13
_diffrn_reflns_limit_k_max 18
_diffrn_reflns_limit_k_min -17
_diffrn_reflns_limit_l_max 20
_diffrn_reflns_limit_l_min -19
_diffrn_reflns_number 23767
_diffrn_reflns_theta_full 25.00
_diffrn_reflns_theta_max 29.18
_diffrn_reflns_theta_min 4.06
_diffrn_source 'Enhance (Mo) X-ray Source'
_exptl_absorpt_coefficient_mu 3.428
_exptl_absorpt_correction_T_max 1.00000
_exptl_absorpt_correction_T_min 0.57316
_exptl_absorpt_correction_type multi-scan
_exptl_absorpt_process_details
;
CrysAlisPro, Agilent Technologies,
Version 1.171.36.21 (release 14-08-2012 CrysAlis171 .NET)
(compiled Sep 14 2012,17:21:16)
Empirical absorption correction using spherical harmonics,
 implemented in SCALE3 ABSPACK scaling algorithm.
;
_exptl_crystal_colour colourless
_exptl_crystal_colour_primary colourless
_exptl_crystal_density_diffrn 1.498
_exptl_crystal_density_method 'not measured'
_exptl_crystal_description block
_exptl_crystal_F_000 816
_exptl_crystal_size_max 0.6
_exptl_crystal_size_mid 0.4
_exptl_crystal_size_min 0.4
_platon_squeeze_details
;
;
_refine_diff_density_max 0.868
_refine_diff_density_min -0.844
_refine_diff_density_rms 0.085
_refine_ls_extinction_method none
_refine_ls_goodness_of_fit_ref 0.988
_refine_ls_hydrogen_treatment constr
_refine_ls_matrix_type full
_refine_ls_number_parameters 393
_refine_ls_number_reflns 8389
_refine_ls_number_restraints 30
_refine_ls_restrained_S_all 0.990
_refine_ls_R_factor_all 0.0780
_refine_ls_R_factor_gt 0.0450
_refine_ls_shift/su_max 0.001
_refine_ls_shift/su_mean 0.000
_refine_ls_structure_factor_coef Fsqd
_refine_ls_weighting_details 'calc w=1/[\s^2^(Fo^2^)+(0.0639P)^2^+0.0000P] where P=(Fo^2^+2Fc^2^)/3'
_refine_ls_weighting_scheme calc
_refine_ls_wR_factor_gt 0.1104
_refine_ls_wR_factor_ref 0.1215
_reflns_number_gt 5728
_reflns_number_total 8389
_reflns_threshold_expression >2sigma(I)
_cod_data_source_file c3nj01395b_2.txt
_cod_data_source_block Br-ea-154K
_cod_original_cell_volume 1786.18(18)
_cod_database_code 7053939

loop_
_space_group_symop_id
_space_group_symop_operation_xyz
1 'x, y, z'
2 '-x, -y, -z'

loop_
_atom_site_label
_atom_site_type_symbol
_atom_site_fract_x
_atom_site_fract_y
_atom_site_fract_z
_atom_site_U_iso_or_equiv
_atom_site_adp_type
_atom_site_occupancy
_atom_site_symmetry_multiplicity
_atom_site_calc_flag
_atom_site_disorder_assembly
_atom_site_disorder_group
_atom_site_refinement_flags_posn
Br2 Br 0.98562(4) 0.12063(3) 0.97046(2) 0.04201(12) Uani 1 1 d . . .
Br1 Br 1.72274(3) 0.03734(3) 0.12670(3) 0.04243(12) Uani 1 1 d . . .
O2B O 0.9194(8) 0.2802(6) 0.6387(5) 0.0311(15) Uani 0.641(8) 1 d A 1 .
C9 C 1.3100(3) 0.1080(3) 0.1781(2) 0.0290(7) Uani 1 1 d . . .
H9 H 1.2224 0.0819 0.1456 0.035 Uiso 1 1 calc . . R
O3B O 0.6876(8) 0.5358(7) 0.3631(6) 0.0334(16) Uani 0.641(8) 1 d A 1 .
C8 C 1.3185(3) 0.1913(2) 0.2674(2) 0.0259(7) Uani 1 1 d . . .
C15 C 0.9360(3) 0.2463(2) 0.7178(2) 0.0301(7) Uani 1 1 d . . .
C19 C 0.8430(3) 0.1540(3) 0.8130(2) 0.0340(8) Uani 1 1 d . . .
H19 H 0.7689 0.1156 0.8267 0.041 Uiso 1 1 calc A . R
C18 C 0.9652(3) 0.1743(3) 0.8686(2) 0.0295(7) Uani 1 1 d A . .
C10 C 1.4315(3) 0.0625(3) 0.1361(2) 0.0311(7) Uani 1 1 d . . .
H10 H 1.4271 0.0044 0.0752 0.037 Uiso 1 1 calc . . R
C12 C 1.5671(3) 0.1867(3) 0.2726(2) 0.0338(8) Uani 1 1 d . . .
H12 H 1.6546 0.2138 0.3047 0.041 Uiso 1 1 calc . . R
C13 C 1.4469(3) 0.2301(3) 0.3135(2) 0.0318(7) Uani 1 1 d . . .
H13 H 1.4517 0.2880 0.3745 0.038 Uiso 1 1 calc . . R
C20 C 0.8283(3) 0.1899(3) 0.7366(2) 0.0333(8) Uani 1 1 d A . .
H20 H 0.7444 0.1756 0.6975 0.040 Uiso 1 1 calc . . R
C11 C 1.5577(3) 0.1022(3) 0.1833(2) 0.0300(7) Uani 1 1 d . . .
C16 C 1.0579(4) 0.2682(3) 0.7754(2) 0.0368(8) Uani 1 1 d A . .
H16 H 1.1308 0.3086 0.7631 0.044 Uiso 1 1 calc . . R
O1 O 1.2064(2) 0.24040(17) 0.31663(15) 0.0303(5) Uani 1 1 d A . .
C2 C 0.9404(3) 0.2264(2) 0.4207(2) 0.0263(7) Uani 1 1 d . . .
C1 C 0.9708(3) 0.2651(2) 0.3484(2) 0.0245(6) Uani 1 1 d A . .
C28 C 1.0019(3) 0.1241(2) 0.4240(2) 0.0306(7) Uani 1 1 d A . .
H28A H 1.0176 0.1314 0.4923 0.037 Uiso 1 1 calc . . R
H28B H 1.0928 0.1141 0.3947 0.037 Uiso 1 1 calc . . R
C21B C 0.7863(7) 0.5332(5) 0.4360(4) 0.0264(15) Uiso 0.641(8) 1 d A 1 .
H21A H 0.7479 0.5676 0.5003 0.032 Uiso 0.641(8) 1 calc A 1 R
H21B H 0.8707 0.5750 0.4346 0.032 Uiso 0.641(8) 1 calc A 1 R
C7 C 1.0692(3) 0.2034(3) 0.2730(2) 0.0271(7) Uani 1 1 d . . .
H7A H 1.0569 0.1248 0.2566 0.033 Uiso 1 1 calc A . R
H7B H 1.0533 0.2189 0.2133 0.033 Uiso 1 1 calc . . R
C32 C 0.9499(3) 0.4037(3) 0.2686(2) 0.0317(7) Uani 1 1 d A . .
H32A H 1.0423 0.3801 0.2448 0.038 Uiso 1 1 calc . . R
H32B H 0.9511 0.4836 0.2942 0.038 Uiso 1 1 calc . . R
C6 C 0.9208(3) 0.3642(3) 0.3498(2) 0.0272(7) Uani 1 1 d . . .
C33 C 0.8411(4) 0.3605(3) 0.1845(3) 0.0435(9) Uani 1 1 d . . .
H33A H 0.8625 0.3881 0.1341 0.065 Uiso 1 1 calc A . GR
H33B H 0.7495 0.3842 0.2077 0.065 Uiso 1 1 calc . . GR
H33C H 0.8415 0.2815 0.1577 0.065 Uiso 1 1 calc . . GR
C3B C 0.8354(7) 0.2791(5) 0.4872(4) 0.0197(13) Uani 0.641(8) 1 d A 1 .
C29 C 0.9093(4) 0.0245(3) 0.3706(3) 0.0383(8) Uani 1 1 d . . .
H29A H 0.9025 0.0118 0.3013 0.057 Uiso 1 1 calc A . GR
H29B H 0.8168 0.0362 0.3959 0.057 Uiso 1 1 calc . . GR
H29C H 0.9490 -0.0383 0.3802 0.057 Uiso 1 1 calc . . GR
C5B C 0.8235(7) 0.4206(5) 0.4217(4) 0.0202(13) Uani 0.641(8) 1 d A 1 .
C14B C 0.8048(8) 0.2396(6) 0.5672(5) 0.0287(19) Uani 0.641(8) 1 d A 1 .
H14A H 0.7163 0.2679 0.5956 0.034 Uiso 0.641(8) 1 calc A 1 R
H14B H 0.7990 0.1598 0.5423 0.034 Uiso 0.641(8) 1 calc A 1 R
C4A C 0.8383(13) 0.3967(9) 0.5042(8) 0.026(2) Uani 0.359(8) 1 d A 2 .
C30A C 0.7665(10) 0.4676(8) 0.5944(7) 0.037(3) Uiso 0.359(8) 1 d A 2 .
H30A H 0.7883 0.4439 0.6489 0.044 Uiso 0.359(8) 1 calc A 2 R
H30B H 0.7976 0.5439 0.6137 0.044 Uiso 0.359(8) 1 calc A 2 R
C30B C 0.6613(6) 0.4224(4) 0.5497(4) 0.0268(13) Uani 0.641(8) 1 d A 1 .
H30C H 0.6000 0.3632 0.5509 0.032 Uiso 0.641(8) 1 calc A 1 R
H30D H 0.6063 0.4650 0.5194 0.032 Uiso 0.641(8) 1 calc A 1 R
C31B C 0.7010(5) 0.4958(4) 0.6549(3) 0.0278(14) Uani 0.641(8) 1 d A 1 .
H31A H 0.7568 0.5577 0.6557 0.042 Uiso 0.641(8) 1 calc A 1 GR
H31B H 0.7546 0.4551 0.6868 0.042 Uiso 0.641(8) 1 calc A 1 GR
H31C H 0.6169 0.5213 0.6894 0.042 Uiso 0.641(8) 1 calc A 1 GR
C17 C 1.0739(4) 0.2313(3) 0.8506(2) 0.0363(8) Uani 1 1 d . . .
H17 H 1.1580 0.2449 0.8893 0.044 Uiso 1 1 calc A . R
C4B C 0.7761(6) 0.3733(5) 0.4860(4) 0.0174(12) Uani 0.641(8) 1 d A 1 .
C31A C 0.6183(14) 0.4556(12) 0.5686(11) 0.050(4) Uiso 0.359(8) 1 d A 2 .
H31D H 0.5997 0.4709 0.5097 0.075 Uiso 0.359(8) 1 calc A 2 GR
H31E H 0.5687 0.5062 0.6215 0.075 Uiso 0.359(8) 1 calc A 2 GR
H31F H 0.5870 0.3816 0.5571 0.075 Uiso 0.359(8) 1 calc A 2 GR
C22B C 0.6626(8) 0.6291(6) 0.3561(6) 0.028(2) Uiso 0.641(8) 1 d A 1 .
Br3B Br 0.5218(6) 0.9507(4) 0.3275(4) 0.0884(12) Uani 0.641(8) 1 d A 1 .
Br3A Br 0.5099(10) 0.9624(7) 0.3489(6) 0.0560(10) Uani 0.359(8) 1 d A 2 .
C27A C 0.6928(12) 0.7399(8) 0.4497(9) 0.021(3) Uiso 0.359(8) 1 d A 2 .
H27A H 0.7432 0.7385 0.5055 0.025 Uiso 0.359(8) 1 calc A 2 R
C23A C 0.5858(12) 0.6468(10) 0.2915(9) 0.025(3) Uiso 0.359(8) 1 d A 2 .
H23A H 0.5596 0.5812 0.2397 0.030 Uiso 0.359(8) 1 calc A 2 R
C24B C 0.5440(6) 0.7198(5) 0.2638(5) 0.0322(10) Uiso 0.641(8) 1 d A 1 .
H24B H 0.4897 0.7172 0.2080 0.039 Uiso 0.641(8) 1 calc A 1 R
C25A C 0.5722(10) 0.8400(8) 0.3692(8) 0.0274(10) Uiso 0.359(8) 1 d A 2 .
C26A C 0.6472(10) 0.8364(9) 0.4477(8) 0.0301(11) Uiso 0.359(8) 1 d A 2 .
H26A H 0.6683 0.9012 0.5016 0.036 Uiso 0.359(8) 1 calc A 2 R
C25B C 0.5782(5) 0.8182(5) 0.3375(4) 0.0274(10) Uiso 0.641(8) 1 d A 1 .
C26B C 0.6551(6) 0.8237(5) 0.4189(4) 0.0301(11) Uiso 0.641(8) 1 d A 1 .
H26B H 0.6787 0.8917 0.4682 0.036 Uiso 0.641(8) 1 calc A 1 R
C24A C 0.5451(11) 0.7476(8) 0.2895(8) 0.0322(10) Uiso 0.359(8) 1 d A 2 .
H24A H 0.4991 0.7512 0.2330 0.039 Uiso 0.359(8) 1 calc A 2 R
C23B C 0.5901(8) 0.6246(7) 0.2724(6) 0.037(2) Uiso 0.641(8) 1 d A 1 .
H23B H 0.5716 0.5572 0.2210 0.044 Uiso 0.641(8) 1 calc A 1 R
C27B C 0.6988(8) 0.7287(5) 0.4291(6) 0.033(2) Uiso 0.641(8) 1 d A 1 .
H27B H 0.7526 0.7318 0.4852 0.039 Uiso 0.641(8) 1 calc A 1 R
C5A C 0.8680(12) 0.4320(11) 0.4310(10) 0.024(4) Uiso 0.359(8) 1 d A 2 .
C3A C 0.8776(12) 0.2925(11) 0.4985(9) 0.021(3) Uiso 0.359(8) 1 d A 2 .
C21A C 0.8293(12) 0.5446(8) 0.4392(7) 0.023(2) Uiso 0.359(8) 1 d A 2 .
H21C H 0.7950 0.5845 0.5039 0.028 Uiso 0.359(8) 1 calc A 2 R
H21D H 0.9116 0.5843 0.4311 0.028 Uiso 0.359(8) 1 calc A 2 R
O3A O 0.7201(14) 0.5366(14) 0.3632(12) 0.025(3) Uiso 0.359(8) 1 d A 2 .
C22A C 0.6666(14) 0.6472(11) 0.3730(9) 0.027(4) Uiso 0.359(8) 1 d A 2 .
C14A C 0.8419(13) 0.2522(12) 0.5788(11) 0.016(3) Uiso 0.359(8) 1 d A 2 .
H14C H 0.7524 0.2807 0.6053 0.020 Uiso 0.359(8) 1 calc A 2 R
H14D H 0.8352 0.1724 0.5534 0.020 Uiso 0.359(8) 1 calc A 2 R
O2A O 0.9513(13) 0.2907(12) 0.6520(11) 0.027(3) Uiso 0.359(8) 1 d A 2 .

loop_
_atom_site_aniso_label
_atom_site_aniso_U_11
_atom_site_aniso_U_22
_atom_site_aniso_U_33
_atom_site_aniso_U_23
_atom_site_aniso_U_13
_atom_site_aniso_U_12
Br2 0.0507(2) 0.0529(3) 0.0304(2) 0.02379(18) 0.00805(16) 0.01232(17)
Br1 0.02656(18) 0.0588(3) 0.0379(2) 0.01259(18) 0.00493(14) 0.00800(16)
O2B 0.038(4) 0.035(3) 0.030(3) 0.025(2) -0.008(3) -0.012(3)
C9 0.0234(15) 0.0358(19) 0.0278(17) 0.0119(15) -0.0001(12) 0.0010(13)
O3B 0.029(4) 0.031(3) 0.045(3) 0.020(2) -0.003(3) 0.008(3)
C8 0.0246(15) 0.0251(17) 0.0282(17) 0.0098(14) 0.0025(12) 0.0008(12)
C15 0.0399(18) 0.0242(17) 0.0309(18) 0.0142(14) 0.0127(14) 0.0073(14)
C19 0.0346(18) 0.038(2) 0.0394(19) 0.0249(16) 0.0095(15) 0.0076(15)
C18 0.0368(18) 0.0288(18) 0.0259(17) 0.0126(14) 0.0069(13) 0.0089(14)
C10 0.0314(17) 0.0357(19) 0.0227(16) 0.0068(14) 0.0003(13) 0.0015(14)
C12 0.0287(17) 0.037(2) 0.0343(19) 0.0116(16) -0.0034(14) -0.0025(14)
C13 0.0290(16) 0.0320(19) 0.0289(18) 0.0058(15) -0.0040(13) -0.0030(14)
C20 0.0326(17) 0.037(2) 0.0370(19) 0.0210(16) 0.0029(14) 0.0054(14)
C11 0.0253(15) 0.040(2) 0.0293(17) 0.0177(15) 0.0009(13) 0.0039(14)
C16 0.043(2) 0.032(2) 0.037(2) 0.0151(16) 0.0095(16) -0.0032(15)
O1 0.0229(11) 0.0299(12) 0.0296(12) 0.0014(10) -0.0005(9) -0.0001(9)
C2 0.0308(16) 0.0185(16) 0.0291(17) 0.0083(13) -0.0008(13) 0.0039(12)
C1 0.0243(15) 0.0254(17) 0.0229(16) 0.0080(13) -0.0012(12) 0.0012(12)
C28 0.0293(16) 0.0243(17) 0.0397(19) 0.0135(15) 0.0011(14) 0.0064(13)
C7 0.0237(15) 0.0285(18) 0.0271(17) 0.0082(14) -0.0020(12) -0.0005(13)
C32 0.0351(18) 0.0343(19) 0.0316(18) 0.0187(15) 0.0054(14) 0.0016(14)
C6 0.0293(16) 0.0284(18) 0.0259(16) 0.0128(14) -0.0003(13) 0.0000(13)
C33 0.047(2) 0.054(2) 0.0310(19) 0.0185(18) 0.0011(16) 0.0097(18)
C3B 0.015(3) 0.021(3) 0.024(3) 0.009(2) -0.002(2) -0.004(2)
C29 0.0395(19) 0.0224(18) 0.051(2) 0.0117(16) 0.0007(16) 0.0007(14)
C5B 0.018(3) 0.020(3) 0.023(3) 0.008(2) -0.002(2) 0.000(2)
C14B 0.021(3) 0.033(4) 0.037(4) 0.019(3) -0.013(3) -0.006(3)
C4A 0.023(6) 0.025(6) 0.028(6) 0.007(4) 0.004(5) 0.001(5)
C30B 0.024(3) 0.021(3) 0.035(3) 0.010(2) 0.005(2) 0.008(2)
C31B 0.032(3) 0.027(3) 0.021(3) 0.005(2) 0.008(2) 0.002(2)
C17 0.0370(19) 0.039(2) 0.0323(19) 0.0127(16) 0.0031(15) 0.0016(15)
C4B 0.009(2) 0.020(3) 0.023(3) 0.008(2) -0.004(2) -0.002(2)
Br3B 0.0417(10) 0.076(2) 0.191(4) 0.105(2) -0.0286(19) -0.0086(14)
Br3A 0.0401(17) 0.0389(13) 0.1010(17) 0.0425(13) -0.0161(11) 0.0041(11)

loop_
_atom_type_symbol
_atom_type_description
_atom_type_scat_dispersion_real
_atom_type_scat_dispersion_imag
_atom_type_scat_source
C C 0.0033 0.0016 'International Tables Vol C Tables 4.2.6.8 and 6.1.1.4'
H H 0.0000 0.0000 'International Tables Vol C Tables 4.2.6.8 and 6.1.1.4'
O O 0.0106 0.0060 'International Tables Vol C Tables 4.2.6.8 and 6.1.1.4'
Br Br -0.2901 2.4595 'International Tables Vol C Tables 4.2.6.8 and 6.1.1.4'

loop_
_geom_angle_atom_site_label_1
_geom_angle_atom_site_label_2
_geom_angle_atom_site_label_3
_geom_angle
C15 O2B C14B 121.1(6)
C8 C9 H9 120.4
C8 C9 C10 119.2(3)
C10 C9 H9 120.4
C22B O3B C21B 118.3(8)
C9 C8 C13 119.9(3)
O1 C8 C9 124.4(3)
O1 C8 C13 115.7(3)
C20 C15 O2B 118.6(4)
C20 C15 C16 120.2(3)
C16 C15 O2B 121.2(4)
O2A C15 O2B 14.5(7)
O2A C15 C20 133.1(6)
O2A C15 C16 106.7(6)
C18 C19 H19 120.2
C18 C19 C20 119.7(3)
C20 C19 H19 120.2
C19 C18 Br2 119.1(2)
C19 C18 C17 121.1(3)
C17 C18 Br2 119.8(3)
C9 C10 H10 120.1
C11 C10 C9 119.8(3)
C11 C10 H10 120.1
C13 C12 H12 120.8
C13 C12 C11 118.4(3)
C11 C12 H12 120.8
C8 C13 H13 119.3
C12 C13 C8 121.4(3)
C12 C13 H13 119.3
C15 C20 C19 119.7(3)
C15 C20 H20 120.1
C19 C20 H20 120.1
C10 C11 Br1 119.4(2)
C10 C11 C12 121.3(3)
C12 C11 Br1 119.3(2)
C15 C16 H16 119.8
C17 C16 C15 120.3(3)
C17 C16 H16 119.8
C8 O1 C7 118.6(2)
C1 C2 C28 121.5(3)
C1 C2 C3B 118.8(3)
C3B C2 C28 119.3(3)
C3A C2 C1 118.2(6)
C3A C2 C28 119.0(6)
C3A C2 C3B 17.7(5)
C2 C1 C7 118.8(3)
C2 C1 C6 121.0(3)
C6 C1 C7 120.0(3)
C2 C28 H28A 109.1
C2 C28 H28B 109.1
C2 C28 C29 112.6(3)
H28A C28 H28B 107.8
C29 C28 H28A 109.1
C29 C28 H28B 109.1
O3B C21B H21A 109.4
O3B C21B H21B 109.4
O3B C21B C5B 111.3(6)
H21A C21B H21B 108.0
C5B C21B H21A 109.4
C5B C21B H21B 109.4
O1 C7 C1 105.4(2)
O1 C7 H7A 110.7
O1 C7 H7B 110.7
C1 C7 H7A 110.7
C1 C7 H7B 110.7
H7A C7 H7B 108.8
H32A C32 H32B 107.9
C6 C32 H32A 109.3
C6 C32 H32B 109.3
C6 C32 C33 111.7(3)
C33 C32 H32A 109.3
C33 C32 H32B 109.3
C1 C6 C32 120.7(3)
C1 C6 C5B 118.8(3)
C5B C6 C32 119.9(3)
C5A C6 C1 118.9(6)
C5A C6 C32 119.5(6)
C5A C6 C5B 18.1(5)
C32 C33 H33A 109.5
C32 C33 H33B 109.5
C32 C33 H33C 109.5
H33A C33 H33B 109.5
H33A C33 H33C 109.5
H33B C33 H33C 109.5
C2 C3B C14B 119.0(5)
C4B C3B C2 120.9(5)
C4B C3B C14B 119.5(5)
C28 C29 H29A 109.5
C28 C29 H29B 109.5
C28 C29 H29C 109.5
H29A C29 H29B 109.5
H29A C29 H29C 109.5
H29B C29 H29C 109.5
C6 C5B C21B 120.2(5)
C4B C5B C21B 119.4(5)
C4B C5B C6 120.0(5)
O2B C14B C3B 105.3(6)
O2B C14B H14A 110.7
O2B C14B H14B 110.7
C3B C14B H14A 110.7
C3B C14B H14B 110.7
H14A C14B H14B 108.8
C5A C4A C30A 122.3(10)
C5A C4A C3A 119.9(11)
C3A C4A C30A 117.8(10)
C4A C30A H30A 110.4
C4A C30A H30B 110.4
H30A C30A H30B 108.6
C31A C30A C4A 106.6(11)
C31A C30A H30A 110.4
C31A C30A H30B 110.4
H30C C30B H30D 107.2
C31B C30B H30C 108.0
C31B C30B H30D 108.0
C4B C30B H30C 108.0
C4B C30B H30D 108.0
C4B C30B C31B 117.4(5)
C18 C17 H17 120.5
C16 C17 C18 119.0(3)
C16 C17 H17 120.5
C3B C4B C5B 119.3(5)
C3B C4B C30B 120.4(5)
C5B C4B C30B 120.2(5)
C30A C31A H31D 109.5
C30A C31A H31E 109.5
C30A C31A H31F 109.5
H31D C31A H31E 109.5
H31D C31A H31F 109.5
H31E C31A H31F 109.5
O3B C22B C23B 115.7(7)
O3B C22B C27B 123.8(7)
C23B C22B C27B 120.4(7)
C26A C27A H27A 119.7
C22A C27A H27A 119.7
C22A C27A C26A 120.6(11)
C24A C23A H23A 121.2
C22A C23A H23A 121.2
C22A C23A C24A 117.6(11)
C25B C24B H24B 120.3
C25B C24B C23B 119.4(6)
C23B C24B H24B 120.3
C26A C25A Br3A 127.4(8)
C26A C25A C24A 120.2(9)
C24A C25A Br3A 112.1(7)
C27A C26A H26A 119.6
C25A C26A C27A 120.7(10)
C25A C26A H26A 119.6
C24B C25B Br3B 121.0(4)
C26B C25B Br3B 117.8(4)
C26B C25B C24B 121.3(5)
C25B C26B H26B 120.2
C25B C26B C27B 119.7(6)
C27B C26B H26B 120.2
C23A C24A H24A 120.0
C25A C24A C23A 120.0(10)
C25A C24A H24A 120.0
C22B C23B C24B 119.6(7)
C22B C23B H23B 120.2
C24B C23B H23B 120.2
C22B C27B H27B 120.3
C26B C27B C22B 119.5(7)
C26B C27B H27B 120.3
C6 C5A C4A 120.2(11)
C6 C5A C21A 120.2(10)
C4A C5A C21A 119.4(11)
C2 C3A C4A 120.4(10)
C2 C3A C14A 119.5(11)
C4A C3A C14A 120.0(11)
C5A C21A H21C 109.9
C5A C21A H21D 109.9
H21C C21A H21D 108.3
O3A C21A C5A 109.0(11)
O3A C21A H21C 109.9
O3A C21A H21D 109.9
C21A O3A C22A 111.8(12)
C27A C22A C23A 120.5(12)
C27A C22A O3A 125.7(11)
C23A C22A O3A 113.8(11)
C3A C14A H14C 110.5
C3A C14A H14D 110.5
H14C C14A H14D 108.7
O2A C14A C3A 106.3(11)
O2A C14A H14C 110.5
O2A C14A H14D 110.5
C15 O2A C14A 109.1(11)

loop_
_geom_bond_atom_site_label_1
_geom_bond_atom_site_label_2
_geom_bond_distance
Br2 C18 1.905(3)
Br1 C11 1.906(3)
O2B C15 1.412(7)
O2B C14B 1.451(9)
C9 H9 0.9500
C9 C8 1.381(4)
C9 C10 1.397(4)
O3B C21B 1.422(10)
O3B C22B 1.311(12)
C8 C13 1.387(4)
C8 O1 1.372(3)
C15 C20 1.381(4)
C15 C16 1.386(5)
C15 O2A 1.332(16)
C19 H19 0.9500
C19 C18 1.375(5)
C19 C20 1.390(4)
C18 C17 1.387(5)
C10 H10 0.9500
C10 C11 1.377(4)
C12 H12 0.9500
C12 C13 1.372(4)
C12 C11 1.388(5)
C13 H13 0.9500
C20 H20 0.9500
C16 H16 0.9500
C16 C17 1.383(5)
O1 C7 1.448(3)
C2 C1 1.397(4)
C2 C28 1.511(4)
C2 C3B 1.453(7)
C2 C3A 1.349(13)
C1 C7 1.512(4)
C1 C6 1.406(4)
C28 H28A 0.9900
C28 H28B 0.9900
C28 C29 1.526(5)
C21B H21A 0.9900
C21B H21B 0.9900
C21B C5B 1.488(8)
C7 H7A 0.9900
C7 H7B 0.9900
C32 H32A 0.9900
C32 H32B 0.9900
C32 C6 1.525(4)
C32 C33 1.529(5)
C6 C5B 1.456(7)
C6 C5A 1.344(14)
C33 H33A 0.9800
C33 H33B 0.9800
C33 H33C 0.9800
C3B C14B 1.512(10)
C3B C4B 1.392(8)
C29 H29A 0.9800
C29 H29B 0.9800
C29 H29C 0.9800
C5B C4B 1.420(8)
C14B H14A 0.9900
C14B H14B 0.9900
C4A C30A 1.533(14)
C4A C5A 1.380(18)
C4A C3A 1.418(17)
C30A H30A 0.9900
C30A H30B 0.9900
C30A C31A 1.459(17)
C30B H30C 0.9900
C30B H30D 0.9900
C30B C31B 1.537(7)
C30B C4B 1.492(8)
C31B H31A 0.9800
C31B H31B 0.9800
C31B H31C 0.9800
C17 H17 0.9500
C31A H31D 0.9800
C31A H31E 0.9800
C31A H31F 0.9800
C22B C23B 1.381(8)
C22B C27B 1.399(9)
Br3B C25B 1.911(8)
Br3A C25A 1.866(14)
C27A H27A 0.9500
C27A C26A 1.375(11)
C27A C22A 1.349(12)
C23A H23A 0.9500
C23A C24A 1.416(11)
C23A C22A 1.410(12)
C24B H24B 0.9500
C24B C25B 1.389(7)
C24B C23B 1.399(8)
C25A C26A 1.362(11)
C25A C24A 1.371(11)
C26A H26A 0.9500
C25B C26B 1.369(7)
C26B H26B 0.9500
C26B C27B 1.398(8)
C24A H24A 0.9500
C23B H23B 0.9500
C27B H27B 0.9500
C5A C21A 1.514(17)
C3A C14A 1.53(2)
C21A H21C 0.9900
C21A H21D 0.9900
C21A O3A 1.484(18)
O3A C22A 1.53(2)
C14A H14C 0.9900
C14A H14D 0.9900
C14A O2A 1.427(14)

loop_
_geom_torsion_atom_site_label_1
_geom_torsion_atom_site_label_2
_geom_torsion_atom_site_label_3
_geom_torsion_atom_site_label_4
_geom_torsion
Br2 C18 C17 C16 179.0(2)
O2B C15 C20 C19 178.9(4)
O2B C15 C16 C17 -177.9(4)
O2B C15 O2A C14A -6(3)
C9 C8 C13 C12 -0.7(5)
C9 C8 O1 C7 0.0(4)
C9 C10 C11 Br1 178.5(2)
C9 C10 C11 C12 0.4(5)
O3B C21B C5B C6 78.9(8)
O3B C21B C5B C4B -108.4(7)
O3B C22B C23B C24B 172.2(7)
O3B C22B C27B C26B -173.4(8)
C8 C9 C10 C11 -1.0(5)
C8 O1 C7 C1 174.6(2)
C15 O2B C14B C3B -170.9(6)
C15 C16 C17 C18 -1.3(5)
C19 C18 C17 C16 0.1(5)
C18 C19 C20 C15 -0.6(5)
C10 C9 C8 C13 1.2(5)
C10 C9 C8 O1 -178.4(3)
C13 C8 O1 C7 -179.6(3)
C13 C12 C11 Br1 -178.0(2)
C13 C12 C11 C10 0.2(5)
C20 C15 C16 C17 1.6(5)
C20 C15 O2A C14A -13.3(16)
C20 C19 C18 Br2 -178.0(2)
C20 C19 C18 C17 0.8(5)
C11 C12 C13 C8 0.0(5)
C16 C15 C20 C19 -0.7(5)
C16 C15 O2A C14A 168.0(9)
O1 C8 C13 C12 178.9(3)
C2 C1 C7 O1 -83.8(3)
C2 C1 C6 C32 -177.7(3)
C2 C1 C6 C5B -6.9(5)
C2 C1 C6 C5A 13.7(7)
C2 C3B C14B O2B 75.6(7)
C2 C3B C4B C5B -2.7(9)
C2 C3B C4B C30B 175.6(5)
C2 C3A C14A O2A 97.1(13)
C1 C2 C28 C29 -92.4(4)
C1 C2 C3B C14B -178.4(5)
C1 C2 C3B C4B -6.7(7)
C1 C2 C3A C4A 2.8(12)
C1 C2 C3A C14A 179.6(8)
C1 C6 C5B C21B 169.9(5)
C1 C6 C5B C4B -2.7(7)
C1 C6 C5A C4A -12.7(13)
C1 C6 C5A C21A 172.6(7)
C28 C2 C1 C7 -0.9(4)
C28 C2 C1 C6 -175.5(3)
C28 C2 C3B C14B 8.6(7)
C28 C2 C3B C4B -179.8(5)
C28 C2 C3A C4A 170.0(8)
C28 C2 C3A C14A -13.2(12)
C21B O3B C22B C23B 166.4(7)
C21B O3B C22B C27B -16.8(13)
C21B C5B C4B C3B -165.3(6)
C21B C5B C4B C30B 16.4(9)
C7 C1 C6 C32 7.7(4)
C7 C1 C6 C5B 178.5(4)
C7 C1 C6 C5A -160.9(6)
C32 C6 C5B C21B -19.2(7)
C32 C6 C5B C4B 168.1(5)
C32 C6 C5A C4A 178.6(8)
C32 C6 C5A C21A 3.9(12)
C6 C1 C7 O1 90.9(3)
C6 C5B C4B C3B 7.4(9)
C6 C5B C4B C30B -170.9(5)
C6 C5A C21A O3A 61.3(13)
C33 C32 C6 C1 87.1(4)
C33 C32 C6 C5B -83.5(5)
C33 C32 C6 C5A -104.3(7)
C3B C2 C1 C7 -173.8(4)
C3B C2 C1 C6 11.5(5)
C3B C2 C28 C29 80.5(5)
C3B C2 C3A C4A -94(3)
C3B C2 C3A C14A 83(2)
C5B C6 C5A C4A 82(2)
C5B C6 C5A C21A -92(3)
C14B O2B C15 C20 -12.0(8)
C14B O2B C15 C16 167.5(5)
C14B O2B C15 O2A 174(4)
C14B C3B C4B C5B 168.9(6)
C14B C3B C4B C30B -12.8(9)
C4A C5A C21A O3A -113.5(13)
C4A C3A C14A O2A -86.1(14)
C30A C4A C5A C6 -174.6(10)
C30A C4A C5A C21A 0.2(17)
C30A C4A C3A C2 179.6(10)
C30A C4A C3A C14A 2.8(16)
C31B C30B C4B C3B 83.2(7)
C31B C30B C4B C5B -98.5(6)
C4B C3B C14B O2B -96.1(7)
C22B O3B C21B C5B -168.4(7)
Br3B C25B C26B C27B -179.9(5)
Br3A C25A C26A C27A -176.1(9)
Br3A C25A C24A C23A 179.7(9)
C24B C25B C26B C27B -0.9(9)
C26A C27A C22A C23A -3(2)
C26A C27A C22A O3A 175.2(12)
C26A C25A C24A C23A 4.9(16)
C25B C24B C23B C22B 3.4(10)
C25B C26B C27B C22B -0.4(10)
C24A C23A C22A C27A 5.9(19)
C24A C23A C22A O3A -172.9(11)
C24A C25A C26A C27A -2.3(16)
C23B C22B C27B C26B 3.2(11)
C23B C24B C25B Br3B 178.3(5)
C23B C24B C25B C26B -0.7(9)
C27B C22B C23B C24B -4.7(12)
C5A C6 C5B C21B 75(2)
C5A C6 C5B C4B -98(3)
C5A C4A C30A C31A 83.9(13)
C5A C4A C3A C2 -1.9(16)
C5A C4A C3A C14A -178.7(11)
C5A C21A O3A C22A 174.8(11)
C3A C2 C1 C7 166.0(6)
C3A C2 C1 C6 -8.7(7)
C3A C2 C28 C29 100.8(7)
C3A C2 C3B C14B -85(2)
C3A C2 C3B C4B 86(2)
C3A C4A C30A C31A -97.7(12)
C3A C4A C5A C6 7.0(17)
C3A C4A C5A C21A -178.2(10)
C3A C14A O2A C15 -171.7(10)
C21A O3A C22A C27A -12(2)
C21A O3A C22A C23A 166.9(12)
C22A C27A C26A C25A 1.4(18)
C22A C23A C24A C25A -6.6(17)
O2A C15 C20 C19 -179.2(9)
O2A C15 C16 C17 -179.5(7)

loop_
_platon_squeeze_void_nr
_platon_squeeze_void_average_x
_platon_squeeze_void_average_y
_platon_squeeze_void_average_z
_platon_squeeze_void_volume
_platon_squeeze_void_count_electrons
_platon_squeeze_void_content
1 -0.024 0.500 0.000 370 45 ' '
